data_4320977
loop_
_publ_author_name
'D. R. Lang'
'J. A. Davis'
'L. G. F. Lopes'
'A. A. Ferro'
'L. C. G. Vasconcellos'
'D. W. Franco'
'E. Tfouni'
'A. Wieraszko'
'M. J. Clarke'

_publ_contact_author_address
;    
    Eugene F. Merkert Chemistry Center
    Department of Chemistry
    Boston College
    2609 Beacon St.
    Chestnut Hill, MA 02467
    U.S.A
;
_publ_contact_author_email clarke@bc.edu
_publ_contact_author_fax '617 552 2705'
_publ_contact_author_name 'Dr. M. J. Clarke'
_publ_contact_author_phone '617 552 3624'
_publ_section_title
;
 A Controlled NO-Releasing Compound: Synthesis, Molecular Structure,
 Spectroscopy, Electrochemistry, and Chemical Reactivity of
 R,R,S,S-trans-[RuCl(NO)(cyclam)]2+ (1,4,8,11-tetraazacyclotetradecane)
;
_journal_name_full 'Inorganic Chemistry'
_journal_page_first 2294
_journal_page_last 2300
_journal_paper_doi 10.1021/ic9912979
_journal_volume 39
_journal_year 2000
_chemical_formula_moiety 'C8.57 H17.14 Cl2.57 N4.28 O7.71 Ru0.86'
_chemical_formula_sum 'C8.57 H17.14 Cl2.57 N4.28 O7.71 Ru0.86'
_chemical_formula_weight 481.50
_chemical_name_systematic
; 
 ? 
;
_space_group_IT_number 14
_symmetry_cell_setting monoclinic
_symmetry_space_group_name_Hall '-P 2ybc'
_symmetry_space_group_name_H-M 'P 1 21/c 1'
_atom_sites_solution_hydrogens geom
_atom_sites_solution_primary direct
_atom_sites_solution_secondary difmap
_audit_creation_method SHELXL
_cell_angle_alpha 90.00
_cell_angle_beta 95.2550(10)
_cell_angle_gamma 90.00
_cell_formula_units_Z 7
_cell_length_a 7.665
_cell_length_b 24.72440(10)
_cell_length_c 16.2871(2)
_cell_measurement_reflns_used 129
_cell_measurement_temperature 183(2)
_cell_measurement_theta_max 56.68
_cell_measurement_theta_min 3
_cell_volume 3073.64(4)
_computing_cell_refinement 'Siemens XSCANS'
_computing_data_collection 'Siemens XSCANS'
_computing_data_reduction 'Siemens SHELXTL'
_computing_molecular_graphics 'Siemens SHELXTL'
_computing_publication_material 'Siemens SHELXTL'
_computing_structure_refinement 'SHELXL-93 (Sheldrick, 1993)'
_computing_structure_solution 'SHELXS-86 (Sheldrick, 1990)'
_diffrn_ambient_temperature 183(2)
_diffrn_measurement_device 'Siemens P4'
_diffrn_measurement_method '\w scans'
_diffrn_radiation_monochromator graphite
_diffrn_radiation_source 'fine-focus sealed tube'
_diffrn_radiation_type MoK\a
_diffrn_radiation_wavelength 0.71073
_diffrn_reflns_av_R_equivalents 0.1165
_diffrn_reflns_av_sigmaI/netI 0.0705
_diffrn_reflns_limit_h_max 10
_diffrn_reflns_limit_h_min -9
_diffrn_reflns_limit_k_max 32
_diffrn_reflns_limit_k_min -32
_diffrn_reflns_limit_l_max 15
_diffrn_reflns_limit_l_min -21
_diffrn_reflns_number 18329
_diffrn_reflns_theta_max 28.34
_diffrn_reflns_theta_min 1.50
_diffrn_standards_decay_% 0
_diffrn_standards_interval_count 0
_diffrn_standards_interval_time 0
_diffrn_standards_number 0
_exptl_absorpt_coefficient_mu 1.209
_exptl_absorpt_correction_type none
_exptl_crystal_colour yellow
_exptl_crystal_density_diffrn 1.821
_exptl_crystal_description block
_exptl_crystal_F_000 1692
_exptl_crystal_size_max 0.5
_exptl_crystal_size_mid 0.4
_exptl_crystal_size_min 0.3
_refine_diff_density_max 1.135
_refine_diff_density_min -1.204
_refine_diff_density_rms 0.195
_refine_ls_extinction_coef 0.0018(2)
_refine_ls_extinction_expression Fc^*^=kFc[1+0.001xFc^2^\l^3^/sin(2\q)]^-1/4^
_refine_ls_extinction_method SHELXL
_refine_ls_goodness_of_fit_all 1.211
_refine_ls_goodness_of_fit_obs 1.218
_refine_ls_hydrogen_treatment noref
_refine_ls_matrix_type full
_refine_ls_number_parameters 409
_refine_ls_number_reflns 7048
_refine_ls_number_restraints 0
_refine_ls_restrained_S_all 1.217
_refine_ls_restrained_S_obs 1.218
_refine_ls_R_factor_all 0.0705
_refine_ls_R_factor_obs 0.0575
_refine_ls_shift/esd_mean 0.022
_refine_ls_shift/su_max -0.333
_refine_ls_structure_factor_coef Fsqd
_refine_ls_weighting_details 'w=1/[\s^2^(Fo^2^)+(0.0431P)^2^+6.2540P] P=(Fo^2^+2Fc^2^)/3'
_refine_ls_weighting_scheme calc
_refine_ls_wR_factor_all 0.1518
_refine_ls_wR_factor_obs 0.1468
_reflns_number_observed 6591
_reflns_number_total 7049
_reflns_observed_criterion >2\s(I)
_cod_data_source_file ic9912979.cif
_cod_data_source_block ClarkeRuNO
_cod_depositor_comments
;
The following automatic conversions were performed:

'_symmetry_cell_setting' value 'Monoclinic' changed to 'monoclinic'
according to the built-in table from CIF Core dictionary named
'cif_core.dic' version 2.4.1 from 2010-06-29.

Automatic conversion script
Id: cif_fix_values 1646 2011-03-28 12:23:43Z adriana 

The following automatic conversions were performed:

'_refine_ls_weighting_scheme' value 'calc
w=1/[\s^2^(Fo^2^)+(0.0431P)^2^+6.2540P] P=(Fo^2^+2Fc^2^)/3' was
changed to 'calc'. New tag '_refine_ls_weighting_details' was
created. The value of the new tag was set to
'w=1/[\s^2^(Fo^2^)+(0.0431P)^2^+6.2540P] P=(Fo^2^+2Fc^2^)/3'.

Automatic conversion script
Id: cif_fix_values 3143 2015-03-26 13:38:13Z robertas 
;
_cod_original_cell_volume 3073.48(4)
_cod_database_code 4320977

loop_
_symmetry_equiv_pos_as_xyz
'x, y, z'
'-x, y+1/2, -z+1/2'
'-x, -y, -z'
'x, -y-1/2, z-1/2'

loop_
_atom_site_aniso_label
_atom_site_aniso_U_11
_atom_site_aniso_U_22
_atom_site_aniso_U_33
_atom_site_aniso_U_23
_atom_site_aniso_U_13
_atom_site_aniso_U_12
Ru1 0.0365(2) 0.0440(2) 0.0371(2) 0.00422(14) 0.00663(13) -0.00752(14)
Cl3 0.0714(9) 0.0445(6) 0.0664(8) -0.0034(6) -0.0026(7) -0.0033(6)
Cl1 0.0578(7) 0.0771(9) 0.0651(8) 0.0159(7) 0.0162(6) -0.0222(7)
N5 0.047(2) 0.044(2) 0.041(2) 0.001(2) 0.004(2) -0.003(2)
N1 0.038(2) 0.050(2) 0.060(2) 0.002(2) 0.004(2) -0.003(2)
O5 0.054(2) 0.074(3) 0.071(2) 0.007(2) 0.019(2) -0.020(2)
O3 0.078(3) 0.075(3) 0.093(3) 0.001(3) -0.015(3) -0.017(3)
N2 0.051(2) 0.055(2) 0.042(2) -0.005(2) 0.004(2) -0.009(2)
C2 0.072(4) 0.065(3) 0.047(3) 0.003(2) -0.006(3) -0.013(3)
N3 0.047(2) 0.053(2) 0.066(3) 0.014(2) -0.009(2) -0.009(2)
N4 0.065(3) 0.070(3) 0.038(2) -0.003(2) 0.008(2) -0.017(2)
C7 0.104(5) 0.093(5) 0.042(3) 0.014(3) -0.013(3) -0.038(4)
C3 0.075(4) 0.064(4) 0.067(3) -0.019(3) 0.022(3) -0.012(3)
O4 0.146(5) 0.102(4) 0.074(3) 0.010(3) 0.013(3) -0.041(4)
C4 0.068(4) 0.054(3) 0.117(6) -0.017(4) 0.027(4) 0.000(3)
C10 0.044(3) 0.080(4) 0.099(5) -0.011(4) 0.014(3) 0.007(3)
C5 0.051(3) 0.058(3) 0.112(5) 0.010(4) 0.009(3) 0.006(3)
O2 0.071(3) 0.092(4) 0.171(6) 0.040(4) 0.010(4) 0.008(3)
C8 0.090(5) 0.108(6) 0.062(4) -0.029(4) 0.033(4) -0.028(5)
O1 0.121(5) 0.092(4) 0.109(4) -0.048(3) 0.043(4) -0.038(4)
C1 0.053(3) 0.062(3) 0.069(3) 0.009(3) -0.013(3) -0.008(3)
Ru2 0.0370(3) 0.0448(3) 0.0401(3) 0.0004(2) -0.0053(2) -0.0035(2)
N7 0.067(3) 0.054(2) 0.044(2) 0.004(2) 0.004(2) 0.000(2)
N6 0.068(3) 0.051(2) 0.050(2) -0.004(2) -0.002(2) 0.006(2)
C12 0.091(5) 0.068(4) 0.049(3) -0.001(3) 0.010(3) 0.003(3)
C11 0.090(4) 0.069(4) 0.049(3) 0.012(3) -0.004(3) 0.009(3)
C13 0.079(4) 0.074(4) 0.054(3) -0.011(3) 0.013(3) 0.007(3)
Cl4 0.0827(10) 0.0679(9) 0.0620(8) -0.0064(7) 0.0018(8) -0.0186(8)
O7 0.089(3) 0.062(3) 0.095(3) -0.015(3) 0.006(3) -0.013(3)
Cl5 0.0634(8) 0.0600(8) 0.0599(7) 0.0022(6) 0.0005(6) -0.0031(6)
C6 0.069(4) 0.071(4) 0.075(4) 0.024(3) -0.025(3) -0.013(3)
C14 0.090(5) 0.052(3) 0.075(4) 0.007(3) -0.015(4) 0.014(3)
O13 0.087(4) 0.132(6) 0.247(10) -0.039(6) -0.055(6) 0.035(4)
O12 0.155(7) 0.064(4) 0.345(14) -0.005(6) 0.104(8) 0.005(4)
O11 0.092(5) 0.119(6) 0.371(15) -0.123(8) 0.053(7) -0.019(4)
C9 0.067(4) 0.089(5) 0.111(6) -0.037(5) 0.025(4) 0.006(4)
O6 0.110(8) 0.199(12) 0.250(18) 0.088(12) -0.098(11) -0.039(8)
O8 0.134(8) 0.176(10) 0.076(5) 0.010(6) 0.001(5) -0.077(7)
O9 0.222(14) 0.115(8) 0.251(15) -0.102(9) 0.115(12) -0.057(9)
C15 0.075(4) 0.058(3) 0.072(4) -0.005(3) -0.003(3) 0.022(3)
O14 0.191(11) 0.522(27) 0.162(9) 0.125(13) -0.021(8) -0.134(14)
Cl2 0.038(7) 0.063(3) 0.050(3) -0.005(2) -0.007(3) -0.006(3)
N8 0.029(7) 0.054(6) 0.054(6) 0.003(5) -0.002(6) 0.000(6)
O10 0.035(6) 0.085(8) 0.081(9) -0.004(7) -0.019(6) -0.016(6)

loop_
_atom_site_label
_atom_site_type_symbol
_atom_site_fract_x
_atom_site_fract_y
_atom_site_fract_z
_atom_site_U_iso_or_equiv
_atom_site_thermal_displace_type
_atom_site_occupancy
_atom_site_calc_flag
_atom_site_refinement_flags
_atom_site_disorder_group
Ru1 Ru 0.41656(5) 0.330025(15) 0.00100(2) 0.03902(13) Uani 1 d . .
Cl3 Cl 0.2770(2) 0.50959(5) -0.14448(9) 0.0613(3) Uani 1 d . .
Cl1 Cl 0.2094(2) 0.27671(7) 0.05863(9) 0.0660(4) Uani 1 d . .
N5 N 0.5762(5) 0.3674(2) -0.0439(2) 0.0443(8) Uani 1 d . .
N1 N 0.2143(5) 0.3813(2) -0.0467(3) 0.0497(9) Uani 1 d . .
O5 O 0.6810(5) 0.3902(2) -0.0739(3) 0.0652(11) Uani 1 d . .
O3 O 0.1122(7) 0.4822(2) -0.1565(3) 0.0832(14) Uani 1 d . .
N2 N 0.3483(6) 0.2861(2) -0.1067(2) 0.0491(9) Uani 1 d . .
C2 C 0.2438(9) 0.3237(3) -0.1646(3) 0.0617(14) Uani 1 d . .
H2A H 0.3205(9) 0.3496(3) -0.1879(3) 0.074 Uiso 1 calc R .
H2B H 0.1826(9) 0.3034(3) -0.2094(3) 0.074 Uiso 1 calc R .
N3 N 0.5993(6) 0.2742(2) 0.0529(3) 0.0562(11) Uani 1 d . .
N4 N 0.4696(6) 0.3695(2) 0.1143(3) 0.0575(11) Uani 1 d . .
C7 C 0.5690(11) 0.3309(3) 0.1707(4) 0.081(2) Uani 1 d . .
H7A H 0.4889(11) 0.3055(3) 0.1927(4) 0.097 Uiso 1 calc R .
H7B H 0.6297(11) 0.3504(3) 0.2164(4) 0.097 Uiso 1 calc R .
C3 C 0.4999(9) 0.2595(3) -0.1403(4) 0.067(2) Uani 1 d . .
H3A H 0.5803(9) 0.2869(3) -0.1567(4) 0.081 Uiso 1 calc R .
H3B H 0.4592(9) 0.2388(3) -0.1888(4) 0.081 Uiso 1 calc R .
O4 O 0.3257(9) 0.5323(3) -0.2183(3) 0.107(2) Uani 1 d . .
C4 C 0.5960(9) 0.2221(3) -0.0769(5) 0.078(2) Uani 1 d . .
H4A H 0.5095(9) 0.1996(3) -0.0535(5) 0.094 Uiso 1 calc R .
H4B H 0.6704(9) 0.1983(3) -0.1058(5) 0.094 Uiso 1 calc R .
C10 C 0.1045(8) 0.4043(3) 0.0147(5) 0.074(2) Uani 1 d . .
H10A H 0.0349(8) 0.3757(3) 0.0362(5) 0.089 Uiso 1 calc R .
H10B H 0.0248(8) 0.4307(3) -0.0120(5) 0.089 Uiso 1 calc R .
C5 C 0.7079(8) 0.2483(3) -0.0067(5) 0.074(2) Uani 1 d . .
H5A H 0.7825(8) 0.2212(3) 0.0215(5) 0.088 Uiso 1 calc R .
H5B H 0.7827(8) 0.2754(3) -0.0286(5) 0.088 Uiso 1 calc R .
O2 O 0.4046(7) 0.4718(3) -0.1142(5) 0.112(2) Uani 1 d . .
C8 C 0.3125(10) 0.3946(4) 0.1468(4) 0.085(2) Uani 1 d . .
H8A H 0.2344(10) 0.3662(4) 0.1622(4) 0.102 Uiso 1 calc R .
H8B H 0.3496(10) 0.4151(4) 0.1961(4) 0.102 Uiso 1 calc R .
O1 O 0.2656(8) 0.5514(2) -0.0860(4) 0.106(2) Uani 1 d . .
C1 C 0.1161(8) 0.3521(3) -0.1162(4) 0.0625(14) Uani 1 d . .
H1A H 0.0477(8) 0.3775(3) -0.1512(4) 0.075 Uiso 1 calc R .
H1B H 0.0366(8) 0.3262(3) -0.0950(4) 0.075 Uiso 1 calc R .
Ru2 Ru 0.0000 0.5000 0.5000 0.04118(15) Uani 1 d S .
N7 N 0.0395(6) 0.5402(2) 0.3902(3) 0.0548(10) Uani 1 d . .
N6 N 0.1534(7) 0.4404(2) 0.4522(3) 0.0570(11) Uani 1 d . .
C12 C 0.1056(10) 0.4997(3) 0.3334(4) 0.069(2) Uani 1 d . .
H12A H 0.1585(10) 0.5177(3) 0.2889(4) 0.083 Uiso 1 calc R .
H12B H 0.0102(10) 0.4772(3) 0.3097(4) 0.083 Uiso 1 calc R .
C11 C -0.1157(10) 0.5709(3) 0.3549(4) 0.070(2) Uani 1 d . .
H11A H -0.2098(10) 0.5459(3) 0.3382(4) 0.084 Uiso 1 calc R .
H11B H -0.0862(10) 0.5902(3) 0.3062(4) 0.084 Uiso 1 calc R .
C13 C 0.2408(9) 0.4654(3) 0.3834(4) 0.069(2) Uani 1 d . .
H13A H 0.2850(9) 0.4375(3) 0.3490(4) 0.082 Uiso 1 calc R .
H13B H 0.3384(9) 0.4877(3) 0.4052(4) 0.082 Uiso 1 calc R .
Cl4 Cl 0.3435(2) 0.64203(7) 0.32068(10) 0.0712(4) Uani 1 d . .
O7 O 0.4666(7) 0.6853(2) 0.3304(3) 0.0823(14) Uani 1 d . .
Cl5 Cl 0.0326(2) 0.32280(6) 0.32575(9) 0.0615(3) Uani 1 d . .
C6 C 0.6985(9) 0.3011(3) 0.1243(4) 0.074(2) Uani 1 d . .
H6A H 0.7836(9) 0.3261(3) 0.1052(4) 0.089 Uiso 1 calc R .
H6B H 0.7603(9) 0.2744(3) 0.1596(4) 0.089 Uiso 1 calc R .
C14 C -0.1786(10) 0.6115(3) 0.4173(4) 0.074(2) Uani 1 d . .
H14A H -0.0773(10) 0.6309(3) 0.4424(4) 0.089 Uiso 1 calc R .
H14B H -0.2542(10) 0.6377(3) 0.3875(4) 0.089 Uiso 1 calc R .
O13 O 0.2086(10) 0.3295(3) 0.3455(7) 0.159(4) Uani 1 d . .
O12 O -0.0432(12) 0.2734(3) 0.3242(8) 0.183(5) Uani 1 d . .
O11 O -0.0661(10) 0.3592(3) 0.3663(8) 0.192(5) Uani 1 d . .
C9 C 0.2147(10) 0.4312(3) 0.0858(5) 0.088(2) Uani 1 d . .
H9A H 0.2989(10) 0.4548(3) 0.0627(5) 0.105 Uiso 1 calc R .
H9B H 0.1382(10) 0.4539(3) 0.1152(5) 0.105 Uiso 1 calc R .
O6 O 0.1900(16) 0.6577(6) 0.2797(11) 0.193(9) Uani 0.82(2) d P 1
O8 O 0.3144(13) 0.6231(5) 0.3983(5) 0.129(5) Uani 0.82(2) d P 1
O9 O 0.4289(19) 0.6000(5) 0.2807(9) 0.190(8) Uani 0.82(2) d P 1
C15 C -0.2752(9) 0.5880(3) 0.4845(4) 0.069(2) Uani 1 d . .
H15A H -0.3623(9) 0.5626(3) 0.4610(4) 0.083 Uiso 1 calc R .
H15B H -0.3358(9) 0.6167(3) 0.5110(4) 0.083 Uiso 1 calc R .
O14 O 0.0021(17) 0.3421(8) 0.2521(8) 0.294(10) Uani 1 d . .
Cl2 Cl 0.2524(6) 0.5416(2) 0.5585(3) 0.051(3) Uani 0.50(4) d P 1
N8 N 0.1797(35) 0.5338(7) 0.5474(11) 0.046(3) Uani 0.50(4) d P 2
O10 O 0.3095(27) 0.5518(9) 0.5778(17) 0.069(4) Uani 0.50(4) d P 2
O9' O 0.2907(46) 0.6321(14) 0.2443(19) 0.076(10) Uiso 0.18(2) d P 3
O8' O 0.3794(46) 0.5935(15) 0.3586(25) 0.090(12) Uiso 0.18(2) d P 3
O6' O 0.1778(70) 0.6641(20) 0.3541(33) 0.127(18) Uiso 0.18(2) d P 3

loop_
_atom_type_symbol
_atom_type_description
_atom_type_scat_dispersion_real
_atom_type_scat_dispersion_imag
_atom_type_scat_source
C C 0.0033 0.0016 'International Tables Vol C Tables 4.2.6.8 and 6.1.1.4'
H H 0.0000 0.0000 'International Tables Vol C Tables 4.2.6.8 and 6.1.1.4'
N N 0.0061 0.0033 'International Tables Vol C Tables 4.2.6.8 and 6.1.1.4'
O O 0.0106 0.0060 'International Tables Vol C Tables 4.2.6.8 and 6.1.1.4'
Cl Cl 0.1484 0.1585 'International Tables Vol C Tables 4.2.6.8 and 6.1.1.4'
Ru Ru -1.2594 0.8363 'International Tables Vol C Tables 4.2.6.8 and 6.1.1.4'

loop_
_geom_angle_atom_site_label_1
_geom_angle_atom_site_label_2
_geom_angle_atom_site_label_3
_geom_angle
_geom_angle_site_symmetry_1
_geom_angle_site_symmetry_3
_geom_angle_publ_flag
N5 Ru1 N2 93.1(2) . . ?
N5 Ru1 N3 92.9(2) . . ?
N2 Ru1 N3 96.0(2) . . ?
N5 Ru1 N4 92.1(2) . . ?
N2 Ru1 N4 174.8(2) . . ?
N3 Ru1 N4 83.2(2) . . ?
N5 Ru1 N1 92.7(2) . . ?
N2 Ru1 N1 83.3(2) . . ?
N3 Ru1 N1 174.4(2) . . ?
N4 Ru1 N1 97.0(2) . . ?
N5 Ru1 Cl1 177.43(14) . . ?
N2 Ru1 Cl1 85.22(12) . . ?
N3 Ru1 Cl1 85.37(13) . . ?
N4 Ru1 Cl1 89.60(13) . . ?
N1 Ru1 Cl1 89.05(12) . . ?
O4 Cl3 O2 109.5(4) . . ?
O4 Cl3 O1 108.7(4) . . ?
O2 Cl3 O1 109.4(5) . . ?
O4 Cl3 O3 111.8(3) . . ?
O2 Cl3 O3 108.0(3) . . ?
O1 Cl3 O3 109.3(3) . . ?
O5 N5 Ru1 178.0(4) . . ?
C10 N1 C1 115.0(4) . . ?
C10 N1 Ru1 115.4(4) . . ?
C1 N1 Ru1 107.1(3) . . ?
C3 N2 C2 115.7(5) . . ?
C3 N2 Ru1 113.3(3) . . ?
C2 N2 Ru1 106.6(3) . . ?
C1 C2 N2 107.3(4) . . ?
C5 N3 C6 115.3(5) . . ?
C5 N3 Ru1 114.6(4) . . ?
C6 N3 Ru1 107.2(4) . . ?
C7 N4 C8 115.6(5) . . ?
C7 N4 Ru1 107.1(4) . . ?
C8 N4 Ru1 114.1(4) . . ?
N4 C7 C6 109.3(5) . . ?
N2 C3 C4 111.5(5) . . ?
C5 C4 C3 117.2(5) . . ?
N1 C10 C9 111.8(5) . . ?
N3 C5 C4 111.6(5) . . ?
C9 C8 N4 112.8(5) . . ?
N1 C1 C2 108.7(4) . . ?
N8 Ru2 N8 179.999(6) . 3_566 ?
N8 Ru2 N6 93.2(5) . . ?
N8 Ru2 N6 86.8(5) 3_566 . ?
N8 Ru2 N6 86.8(5) . 3_566 ?
N8 Ru2 N6 93.2(5) 3_566 3_566 ?
N6 Ru2 N6 179.999(2) . 3_566 ?
N8 Ru2 N7 88.8(5) . . ?
N8 Ru2 N7 91.2(5) 3_566 . ?
N6 Ru2 N7 83.4(2) . . ?
N6 Ru2 N7 96.6(2) 3_566 . ?
N8 Ru2 N7 91.2(5) . 3_566 ?
N8 Ru2 N7 88.8(5) 3_566 3_566 ?
N6 Ru2 N7 96.6(2) . 3_566 ?
N6 Ru2 N7 83.4(2) 3_566 3_566 ?
N7 Ru2 N7 179.997(2) . 3_566 ?
N6 Ru2 Cl2 90.6(2) . 3_566 ?
N6 Ru2 Cl2 89.4(2) 3_566 3_566 ?
N7 Ru2 Cl2 92.3(2) . 3_566 ?
N7 Ru2 Cl2 87.7(2) 3_566 3_566 ?
N6 Ru2 Cl2 89.4(2) . . ?
N6 Ru2 Cl2 90.6(2) 3_566 . ?
N7 Ru2 Cl2 87.7(2) . . ?
N7 Ru2 Cl2 92.3(2) 3_566 . ?
Cl2 Ru2 Cl2 180.0 3_566 . ?
C11 N7 C12 114.3(5) . . ?
C11 N7 Ru2 113.7(4) . . ?
C12 N7 Ru2 107.2(3) . . ?
C13 N6 C15 114.6(5) . 3_566 ?
C13 N6 Ru2 107.2(4) . . ?
C15 N6 Ru2 114.3(3) 3_566 . ?
N7 C12 C13 107.4(5) . . ?
N7 C11 C14 111.5(5) . . ?
N6 C13 C12 107.7(5) . . ?
O6 Cl4 O8 109.9(8) . . ?
O9' Cl4 O8' 107.5(21) . . ?
O6 Cl4 O9 113.5(10) . . ?
O8 Cl4 O9 106.9(8) . . ?
O9' Cl4 O7 113.2(14) . . ?
O6 Cl4 O7 112.1(6) . . ?
O8 Cl4 O7 108.2(4) . . ?
O8' Cl4 O7 120.4(15) . . ?
O9 Cl4 O7 105.8(5) . . ?
O9' Cl4 O6' 102.3(24) . . ?
O8' Cl4 O6' 107.0(24) . . ?
O7 Cl4 O6' 104.8(19) . . ?
O14 Cl5 O12 106.0(9) . . ?
O14 Cl5 O13 105.3(7) . . ?
O12 Cl5 O13 121.8(5) . . ?
O14 Cl5 O11 98.2(10) . . ?
O12 Cl5 O11 110.1(5) . . ?
O13 Cl5 O11 112.3(5) . . ?
N3 C6 C7 107.4(5) . . ?
C15 C14 C11 116.0(5) . . ?
C8 C9 C10 116.8(7) . . ?
C14 C15 N6 111.5(5) . 3_566 ?
O10 N8 Ru2 173.1(17) . . ?

loop_
_geom_bond_atom_site_label_1
_geom_bond_atom_site_label_2
_geom_bond_distance
_geom_bond_site_symmetry_2
_geom_bond_publ_flag
Ru1 N5 1.747(4) . ?
Ru1 N2 2.088(4) . ?
Ru1 N3 2.089(4) . ?
Ru1 N4 2.093(4) . ?
Ru1 N1 2.097(4) . ?
Ru1 Cl1 2.3267(13) . ?
Cl3 O4 1.408(5) . ?
Cl3 O2 1.408(6) . ?
Cl3 O1 1.413(5) . ?
Cl3 O3 1.432(5) . ?
N5 O5 1.128(5) . ?
N1 C10 1.478(7) . ?
N1 C1 1.488(7) . ?
N2 C3 1.483(7) . ?
N2 C2 1.501(7) . ?
C2 C1 1.489(9) . ?
N3 C5 1.481(9) . ?
N3 C6 1.487(8) . ?
N4 C7 1.484(8) . ?
N4 C8 1.495(9) . ?
C7 C6 1.496(11) . ?
C3 C4 1.524(10) . ?
C4 C5 1.512(10) . ?
C10 C9 1.522(10) . ?
C8 C9 1.494(11) . ?
Ru2 N8 1.73(3) . ?
Ru2 N8 1.73(3) 3_566 ?
Ru2 N6 2.081(5) . ?
Ru2 N6 2.081(5) 3_566 ?
Ru2 N7 2.092(4) . ?
Ru2 N7 2.092(4) 3_566 ?
Ru2 Cl2 2.318(5) 3_566 ?
Ru2 Cl2 2.318(5) . ?
N7 C11 1.482(8) . ?
N7 C12 1.484(7) . ?
N6 C13 1.490(8) . ?
N6 C15 1.501(7) 3_566 ?
C12 C13 1.517(9) . ?
C11 C14 1.537(9) . ?
Cl4 O9' 1.30(3) . ?
Cl4 O6 1.355(10) . ?
Cl4 O8 1.385(8) . ?
Cl4 O8' 1.37(3) . ?
Cl4 O9 1.419(11) . ?
Cl4 O7 1.426(5) . ?
Cl4 O6' 1.53(5) . ?
Cl5 O14 1.293(11) . ?
Cl5 O12 1.351(7) . ?
Cl5 O13 1.368(7) . ?
Cl5 O11 1.383(8) . ?
C14 C15 1.493(10) . ?
C15 N6 1.501(7) 3_566 ?
N8 O10 1.16(6) . ?
